data_7248061
loop_
_publ_author_name
'Lutz, Nicholas'
'Bicknell, Josephine'
'Loya, Jesus Daniel'
'Reinheimer, Eric W.'
'Campillo-Alvarado, Gonzalo'

_publ_section_title
;
 Channel confinement and separation properties in an adaptive
 supramolecular framework using an adamantane tecton
;
_journal_issue 8
_journal_name_full CrystEngComm
_journal_page_first 1067
_journal_page_last 1070
_journal_paper_doi 10.1039/D4CE00037D
_journal_volume 26
_journal_year 2024
_chemical_absolute_configuration ad
_chemical_formula_moiety 'C34 H28 Br4, C8 H10'
_chemical_formula_sum 'C42 H38 Br4'
_chemical_formula_weight 862.36
_space_group_crystal_system monoclinic
_space_group_IT_number 4
_space_group_name_Hall 'P 2yb'
_space_group_name_H-M_alt 'P 1 21 1'
_atom_sites_solution_hydrogens geom
_atom_sites_solution_primary dual
_audit_creation_date 2023-09-18
_audit_creation_method
;
Olex2 1.5
(compiled 2023.08.24 svn.re1ec1418 for OlexSys, GUI svn.r6817)
;
_audit_update_record
;
2024-01-15 deposited with the CCDC.	2024-01-30 downloaded from the CCDC.
;
_cell_angle_alpha 90
_cell_angle_beta 107.729(4)
_cell_angle_gamma 90
_cell_formula_units_Z 2
_cell_length_a 7.1953(3)
_cell_length_b 25.4666(9)
_cell_length_c 10.1699(4)
_cell_measurement_reflns_used 6228
_cell_measurement_temperature 101(2)
_cell_measurement_theta_max 25.9550
_cell_measurement_theta_min 2.0970
_cell_volume 1775.03(13)
_computing_cell_refinement 'CrysAlisPro 1.171.43.81a (Rigaku OD, 2023)'
_computing_data_collection 'CrysAlisPro system (CCD 42.94a 64-bit (release 21-06-2023))'
_computing_data_reduction 'CrysAlisPro 1.171.43.81a (Rigaku OD, 2023)'
_computing_molecular_graphics 'Olex2 1.5 (Dolomanov et al., 2009)'
_computing_publication_material 'Olex2 1.5 (Dolomanov et al., 2009)'
_computing_structure_refinement 'SHELXL 2014/7 (Sheldrick, 2015)'
_computing_structure_solution 'SHELXT  (Sheldrick, 2015)'
_diffrn_ambient_environment N~2~
_diffrn_ambient_temperature 101(2)
_diffrn_detector 'Hybrid Pixel Array Detector'
_diffrn_detector_area_resol_mean 10.0000
_diffrn_measured_fraction_theta_full 1.000
_diffrn_measured_fraction_theta_max 1.000
_diffrn_measurement_details
;
List of Runs (angles in degrees, time in seconds):

  # Type    Start    End  Width  t~exp~   \w     \q     \k     \f   Frames
#--------------------------------------------------------------------------
  1  \w    -73.00 -23.00   0.50    8.00    --   20.00  54.00 -90.00  100
  2  \w    -18.00  64.00   0.50    8.00    --   20.00  54.00 -90.00  164
  3  \w     67.00 104.00   0.50    8.00    --   20.00  54.00 -90.00   74
  4  \w    -74.00  56.00   0.50    8.00    --   20.00  54.00-180.00  260
  5  \w     63.00  91.00   0.50    8.00    --   20.00  54.00-180.00   56
  6  \w    -19.00   7.00   0.50    8.00    --   20.00  54.00   0.00   52
  7  \w     47.00  72.00   0.50    8.00    --   20.00  54.00   0.00   50
  8  \w    -16.00   9.00   0.50    8.00    --   20.00  54.00 -60.00   50
  9  \w     40.00  65.00   0.50    8.00    --   20.00  54.00 -60.00   50
 10  \w    -72.00 110.00   0.50    8.00    --   20.00  54.00  60.00  364
;
_diffrn_measurement_device 'two-circle diffractometer'
_diffrn_measurement_device_type 'XtaLAB Mini II'
_diffrn_measurement_method '\w scans'
_diffrn_orient_matrix_type 'CrysAlisPro convention (1999,Acta A55,543-557)'
_diffrn_orient_matrix_UB_11 0.0793050000
_diffrn_orient_matrix_UB_12 -0.0131404000
_diffrn_orient_matrix_UB_13 0.0474939000
_diffrn_orient_matrix_UB_21 -0.0502396000
_diffrn_orient_matrix_UB_22 0.0005431000
_diffrn_orient_matrix_UB_23 0.0501397000
_diffrn_orient_matrix_UB_31 -0.0435137000
_diffrn_orient_matrix_UB_32 -0.0245657000
_diffrn_orient_matrix_UB_33 -0.0242281000
_diffrn_radiation_monochromator graphite
_diffrn_radiation_probe x-ray
_diffrn_radiation_type 'Mo K\a'
_diffrn_radiation_wavelength 0.71073
_diffrn_reflns_av_R_equivalents 0.0453
_diffrn_reflns_av_unetI/netI 0.0671
_diffrn_reflns_Laue_measured_fraction_full 1.000
_diffrn_reflns_Laue_measured_fraction_max 1.000
_diffrn_reflns_limit_h_max 8
_diffrn_reflns_limit_h_min -8
_diffrn_reflns_limit_k_max 30
_diffrn_reflns_limit_k_min -29
_diffrn_reflns_limit_l_max 12
_diffrn_reflns_limit_l_min -12
_diffrn_reflns_number 14726
_diffrn_reflns_point_group_measured_fraction_full 0.969
_diffrn_reflns_point_group_measured_fraction_max 0.969
_diffrn_reflns_theta_full 25.123
_diffrn_reflns_theta_max 25.123
_diffrn_reflns_theta_min 2.102
_diffrn_source 'fine-focus sealed X-ray tube'
_diffrn_source_type 'Rigaku (Mo) X-ray Source'
_exptl_absorpt_coefficient_mu 4.564
_exptl_absorpt_correction_T_max 0.830
_exptl_absorpt_correction_T_min 0.376
_exptl_absorpt_correction_type analytical
_exptl_absorpt_process_details
;
CrysAlisPro 1.171.43.81a (Rigaku Oxford Diffraction, 2023)
Analytical numeric absorption correction using a multifaceted crystal
model based on expressions derived by R.C. Clark & J.S. Reid.
(Clark, R. C. & Reid, J. S. (1995). Acta Cryst. A51, 887-897)
Empirical absorption correction using spherical harmonics,
implemented in SCALE3 ABSPACK scaling algorithm.
;
_exptl_crystal_colour colourless
_exptl_crystal_colour_primary colourless
_exptl_crystal_density_diffrn 1.613
_exptl_crystal_description plate
_exptl_crystal_F_000 860
_exptl_crystal_size_max 0.327
_exptl_crystal_size_mid 0.183
_exptl_crystal_size_min 0.042
_refine_diff_density_max 0.418
_refine_diff_density_min -0.390
_refine_diff_density_rms 0.082
_refine_ls_abs_structure_details
;
 Flack x determined using 2218 quotients [(I+)-(I-)]/[(I+)+(I-)]
 (Parsons, Flack and Wagner, Acta Cryst. B69 (2013) 249-259).
;
_refine_ls_abs_structure_Flack -0.014(7)
_refine_ls_extinction_method none
_refine_ls_goodness_of_fit_ref 1.034
_refine_ls_hydrogen_treatment constr
_refine_ls_matrix_type full
_refine_ls_number_parameters 417
_refine_ls_number_reflns 6146
_refine_ls_number_restraints 1
_refine_ls_restrained_S_all 1.034
_refine_ls_R_factor_all 0.0458
_refine_ls_R_factor_gt 0.0374
_refine_ls_shift/su_max 0.001
_refine_ls_shift/su_mean 0.000
_refine_ls_structure_factor_coef Fsqd
_refine_ls_weighting_details 'w=1/[\s^2^(Fo^2^)+(0.0191P)^2^] where P=(Fo^2^+2Fc^2^)/3'
_refine_ls_weighting_scheme calc
_refine_ls_wR_factor_gt 0.0644
_refine_ls_wR_factor_ref 0.0665
_reflns_Friedel_coverage 0.892
_reflns_Friedel_fraction_full 0.936
_reflns_Friedel_fraction_max 0.936
_reflns_number_gt 5485
_reflns_number_total 6146
_reflns_threshold_expression 'I > 2\s(I)'
_cod_data_source_file d4ce00037d2.cif
_cod_data_source_block nl-23cryo3
_cod_depositor_comments 'Adding full bibliography for 7248060--7248064.cif.'
_cod_database_code 7248061
_shelx_shelxl_version_number 2014/7
_chemical_oxdiff_formula C42H38Br4
_shelx_space_group_comment
;
The symmetry employed for this shelxl refinement is uniquely defined
by the following loop, which should always be used as a source of
symmetry information in preference to the above space-group names.
They are only intended as comments.
;
_shelx_estimated_absorpt_t_max 0.831
_shelx_estimated_absorpt_t_min 0.317
_olex2_refinement_description
;
1. Fixed Uiso
 At 1.2 times of:
  All C(H) groups, All C(H,H) groups
 At 1.5 times of:
  All C(H,H,H) groups
2.a Secondary CH2 refined with riding coordinates:
 C29(H29A,H29B), C33(H33A,H33B), C34(H34A,H34B), C32(H32A,H32B), C30(H30A,
 H30B), C31(H31A,H31B)
2.b Aromatic/amide H refined with riding coordinates:
 C37(H37), C36(H36), C17(H17), C12(H12), C39(H39), C9(H9), C2(H2), C11(H11),
 C20(H20), C24(H24), C8(H8), C18(H18), C3(H3), C21(H21), C40(H40), C5(H5),
 C14(H14), C6(H6), C23(H23), C15(H15)
2.c Idealised Me refined as rotating group:
 C42(H42A,H42B,H42C), C41(H41A,H41B,H41C)
;
_olex2_submission_special_instructions 'No special instructions were received'
_oxdiff_exptl_absorpt_empirical_details
;
Empirical correction (ABSPACK) includes:
- Absorption correction using spherical harmonics
- Frame scaling
- Detector area scaling
;
_oxdiff_exptl_absorpt_empirical_full_max 1.438
_oxdiff_exptl_absorpt_empirical_full_min 0.748

loop_
_space_group_symop_operation_xyz
'x, y, z'
'-x, y+1/2, -z'

loop_
_atom_site_label
_atom_site_type_symbol
_atom_site_fract_x
_atom_site_fract_y
_atom_site_fract_z
_atom_site_U_iso_or_equiv
_atom_site_adp_type
_atom_site_occupancy
_atom_site_site_symmetry_order
_atom_site_calc_flag
_atom_site_refinement_flags_posn
_atom_site_refinement_flags_adp
_atom_site_refinement_flags_occupancy
_atom_site_disorder_assembly
_atom_site_disorder_group
Br1 Br 1.09632(10) 0.76721(3) 0.24320(7) 0.02052(18) Uani 1 1 d . . . . .
Br2 Br 1.46116(10) 0.31180(3) 0.81820(7) 0.02242(19) Uani 1 1 d . . . . .
Br3 Br 0.20836(11) 0.63811(3) 1.10607(8) 0.0297(2) Uani 1 1 d . . . . .
Br4 Br -0.24229(11) 0.41012(3) 0.05392(8) 0.0335(2) Uani 1 1 d . . . . .
C38 C 0.1944(10) 0.2568(3) 0.2379(7) 0.0205(17) Uani 1 1 d . . . . .
C37 C 0.2823(9) 0.2629(3) 0.3790(7) 0.0218(17) Uani 1 1 d . . . . .
H37 H 0.2155 0.2519 0.4417 0.026 Uiso 1 1 calc R U . . .
C19 C -0.0056(10) 0.4401(3) 0.1720(7) 0.0212(18) Uani 1 1 d . . . . .
C29 C 0.6016(9) 0.5507(3) 0.3924(7) 0.0128(16) Uani 1 1 d . . . . .
H29A H 0.4998 0.5770 0.3496 0.015 Uiso 1 1 calc R U . . .
H29B H 0.6475 0.5353 0.3184 0.015 Uiso 1 1 calc R U . . .
C22 C 0.3348(9) 0.4827(3) 0.3511(6) 0.0116(15) Uani 1 1 d . . . . .
C36 C 0.4662(10) 0.2849(3) 0.4289(7) 0.0213(18) Uani 1 1 d . . . . .
H36 H 0.5232 0.2891 0.5257 0.026 Uiso 1 1 calc R U . . .
C17 C 0.5228(9) 0.6318(3) 0.8240(7) 0.0169(16) Uani 1 1 d . . . . .
H17 H 0.5780 0.6566 0.7766 0.020 Uiso 1 1 calc R U . . .
C4 C 0.8577(9) 0.6231(3) 0.4329(7) 0.0129(16) Uani 1 1 d . . . . .
C33 C 0.9316(9) 0.5361(2) 0.5612(7) 0.0113(15) Uani 1 1 d . . . . .
H33A H 0.9787 0.5211 0.4874 0.014 Uiso 1 1 calc R U . . .
H33B H 1.0440 0.5528 0.6301 0.014 Uiso 1 1 calc R U . . .
C12 C 1.2202(9) 0.3852(3) 0.6294(7) 0.0146(16) Uani 1 1 d . . . . .
H12 H 1.2697 0.3684 0.5636 0.018 Uiso 1 1 calc R U . . .
C39 C 0.2981(10) 0.2721(3) 0.1490(7) 0.0213(17) Uani 1 1 d . . . . .
H39 H 0.2415 0.2674 0.0524 0.026 Uiso 1 1 calc R U . . .
C16 C 0.5365(9) 0.5784(3) 0.7996(7) 0.0152(16) Uani 1 1 d . . . . .
C9 C 1.0775(9) 0.4339(3) 0.8202(7) 0.0173(17) Uani 1 1 d . . . . .
H9 H 1.0305 0.4510 0.8868 0.021 Uiso 1 1 calc R U . . .
C2 C 1.1035(9) 0.6906(3) 0.4513(7) 0.0166(17) Uani 1 1 d . . . . .
H2 H 1.2202 0.7076 0.5034 0.020 Uiso 1 1 calc R U . . .
C35 C 0.5703(10) 0.3011(3) 0.3404(7) 0.0184(17) Uani 1 1 d . . . . .
C11 C 1.0870(9) 0.4248(3) 0.5893(7) 0.0145(16) Uani 1 1 d . . . . .
H11 H 1.0470 0.4356 0.4954 0.017 Uiso 1 1 calc R U . . .
C20 C 0.0000(10) 0.4940(3) 0.1972(7) 0.0202(17) Uani 1 1 d . . . . .
H20 H -0.1085 0.5160 0.1553 0.024 Uiso 1 1 calc R U . . .
C1 C 1.0058(9) 0.7074(3) 0.3190(7) 0.0157(16) Uani 1 1 d . . . . .
C24 C 0.1510(10) 0.4082(3) 0.2292(7) 0.0194(16) Uani 1 1 d . . . . .
H24 H 0.1430 0.3717 0.2082 0.023 Uiso 1 1 calc R U . . .
C7 C 1.2835(9) 0.3694(3) 0.7672(7) 0.0129(15) Uani 1 1 d . . . . .
C8 C 1.2139(10) 0.3936(3) 0.8634(7) 0.0194(17) Uani 1 1 d . . . . .
H8 H 1.2578 0.3832 0.9575 0.023 Uiso 1 1 calc R U . . .
C13 C 0.3481(10) 0.6139(3) 0.9852(7) 0.0201(18) Uani 1 1 d . . . . .
C18 C 0.4286(9) 0.6495(3) 0.9172(7) 0.0185(17) Uani 1 1 d . . . . .
H18 H 0.4204 0.6861 0.9334 0.022 Uiso 1 1 calc R U . . .
C28 C 0.5123(9) 0.5073(3) 0.4580(7) 0.0126(15) Uani 1 1 d . . . . .
C3 C 1.0299(9) 0.6489(3) 0.5072(7) 0.0177(17) Uani 1 1 d . . . . .
H3 H 1.0977 0.6375 0.5981 0.021 Uiso 1 1 calc R U . . .
C34 C 0.7008(9) 0.6009(3) 0.6152(7) 0.0149(16) Uani 1 1 d . . . . .
H34A H 0.8099 0.6188 0.6842 0.018 Uiso 1 1 calc R U . . .
H34B H 0.5974 0.6272 0.5762 0.018 Uiso 1 1 calc R U . . .
C26 C 0.8512(9) 0.4916(3) 0.6311(7) 0.0140(16) Uani 1 1 d . . . . .
C32 C 0.7788(9) 0.5159(3) 0.7454(7) 0.0160(16) Uani 1 1 d . . . . .
H32A H 0.7271 0.4878 0.7917 0.019 Uiso 1 1 calc R U . . .
H32B H 0.8898 0.5327 0.8153 0.019 Uiso 1 1 calc R U . . .
C10 C 1.0074(9) 0.4500(3) 0.6828(7) 0.0131(15) Uani 1 1 d . . . . .
C30 C 0.4485(9) 0.5309(3) 0.5768(7) 0.0132(15) Uani 1 1 d . . . . .
H30A H 0.3453 0.5573 0.5390 0.016 Uiso 1 1 calc R U . . .
H30B H 0.3926 0.5027 0.6204 0.016 Uiso 1 1 calc R U . . .
C21 C 0.1728(9) 0.5141(3) 0.2871(7) 0.0168(16) Uani 1 1 d . . . . .
H21 H 0.1807 0.5507 0.3057 0.020 Uiso 1 1 calc R U . . .
C40 C 0.4817(10) 0.2939(3) 0.1989(7) 0.0223(18) Uani 1 1 d . . . . .
H40 H 0.5490 0.3042 0.1359 0.027 Uiso 1 1 calc R U . . .
C31 C 0.6751(9) 0.4666(2) 0.5219(7) 0.0128(16) Uani 1 1 d . . . . .
H31A H 0.6211 0.4381 0.5654 0.015 Uiso 1 1 calc R U . . .
H31B H 0.7197 0.4510 0.4476 0.015 Uiso 1 1 calc R U . . .
C5 C 0.7674(9) 0.6403(3) 0.2980(7) 0.0198(16) Uani 1 1 d . . . . .
H5 H 0.6537 0.6227 0.2434 0.024 Uiso 1 1 calc R U . . .
C14 C 0.3630(9) 0.5600(3) 0.9668(7) 0.0195(17) Uani 1 1 d . . . . .
H14 H 0.3102 0.5355 1.0162 0.023 Uiso 1 1 calc R U . . .
C6 C 0.8391(10) 0.6823(3) 0.2415(7) 0.0210(18) Uani 1 1 d . . . . .
H6 H 0.7737 0.6936 0.1501 0.025 Uiso 1 1 calc R U . . .
C42 C 0.7699(10) 0.3261(3) 0.3953(8) 0.0254(19) Uani 1 1 d . . . . .
H42A H 0.7831 0.3423 0.4850 0.038 Uiso 1 1 calc R U . . .
H42B H 0.7853 0.3529 0.3304 0.038 Uiso 1 1 calc R U . . .
H42C H 0.8706 0.2991 0.4062 0.038 Uiso 1 1 calc R U . . .
C23 C 0.3228(10) 0.4290(3) 0.3182(7) 0.0206(18) Uani 1 1 d . . . . .
H23 H 0.4319 0.4068 0.3568 0.025 Uiso 1 1 calc R U . . .
C25 C 0.7740(9) 0.5784(3) 0.4982(7) 0.0135(16) Uani 1 1 d . . . . .
C15 C 0.4578(9) 0.5432(3) 0.8738(7) 0.0178(17) Uani 1 1 d . . . . .
H15 H 0.4694 0.5066 0.8603 0.021 Uiso 1 1 calc R U . . .
C41 C -0.0088(10) 0.2335(3) 0.1823(8) 0.032(2) Uani 1 1 d . . . . .
H41A H 0.0007 0.1974 0.1516 0.048 Uiso 1 1 calc R U . . .
H41B H -0.0864 0.2545 0.1043 0.048 Uiso 1 1 calc R U . . .
H41C H -0.0717 0.2334 0.2553 0.048 Uiso 1 1 calc R U . . .
C27 C 0.6191(9) 0.5568(3) 0.6869(7) 0.0129(15) Uani 1 1 d . . . . .

loop_
_atom_site_aniso_label
_atom_site_aniso_U_11
_atom_site_aniso_U_22
_atom_site_aniso_U_33
_atom_site_aniso_U_23
_atom_site_aniso_U_13
_atom_site_aniso_U_12
Br1 0.0239(4) 0.0174(4) 0.0211(4) 0.0026(4) 0.0082(3) -0.0073(3)
Br2 0.0223(4) 0.0226(4) 0.0220(4) 0.0020(4) 0.0063(3) 0.0099(4)
Br3 0.0407(5) 0.0314(5) 0.0261(5) 0.0090(4) 0.0235(4) 0.0190(4)
Br4 0.0288(4) 0.0405(5) 0.0238(5) 0.0055(4) -0.0033(4) -0.0205(4)
C38 0.019(4) 0.015(4) 0.027(4) -0.001(3) 0.007(3) 0.001(3)
C37 0.025(4) 0.022(5) 0.021(4) 0.000(4) 0.011(3) -0.002(4)
C19 0.019(4) 0.035(5) 0.013(4) -0.002(4) 0.009(3) -0.010(4)
C29 0.011(3) 0.011(4) 0.018(4) 0.002(3) 0.006(3) 0.003(3)
C22 0.013(4) 0.019(4) 0.005(3) -0.001(3) 0.005(3) -0.004(3)
C36 0.023(4) 0.026(5) 0.013(4) 0.001(3) 0.003(3) 0.007(3)
C17 0.015(4) 0.016(4) 0.021(4) 0.002(4) 0.008(3) -0.003(3)
C4 0.014(4) 0.013(4) 0.015(4) 0.002(3) 0.009(3) 0.001(3)
C33 0.011(4) 0.012(4) 0.012(4) 0.002(3) 0.005(3) -0.001(3)
C12 0.013(4) 0.016(4) 0.015(4) -0.006(3) 0.004(3) -0.002(3)
C39 0.023(4) 0.020(4) 0.016(4) -0.003(4) 0.000(3) -0.004(4)
C16 0.013(4) 0.018(4) 0.015(4) 0.000(3) 0.003(3) 0.000(3)
C9 0.013(4) 0.020(4) 0.020(4) -0.002(3) 0.007(3) 0.003(3)
C2 0.013(4) 0.016(4) 0.019(4) -0.002(3) 0.002(3) -0.004(3)
C35 0.018(4) 0.015(4) 0.018(4) -0.001(3) 0.000(3) 0.004(3)
C11 0.015(4) 0.013(4) 0.016(4) 0.002(3) 0.006(3) -0.002(3)
C20 0.015(4) 0.025(5) 0.018(4) 0.005(4) 0.001(3) -0.004(3)
C1 0.018(4) 0.013(4) 0.019(4) 0.006(3) 0.012(3) 0.000(3)
C24 0.029(4) 0.016(4) 0.013(4) -0.006(3) 0.007(3) -0.007(4)
C7 0.008(3) 0.007(4) 0.023(4) 0.002(3) 0.005(3) 0.002(3)
C8 0.023(4) 0.023(5) 0.014(4) 0.005(3) 0.008(3) 0.000(3)
C13 0.017(4) 0.022(4) 0.025(5) -0.007(4) 0.013(4) 0.004(3)
C18 0.021(4) 0.014(4) 0.021(4) -0.004(3) 0.008(3) 0.003(3)
C28 0.013(3) 0.013(4) 0.013(4) -0.003(3) 0.005(3) -0.002(3)
C3 0.017(4) 0.022(5) 0.015(4) 0.005(3) 0.005(3) 0.001(3)
C34 0.015(4) 0.013(4) 0.020(4) -0.002(3) 0.010(3) -0.003(3)
C26 0.016(4) 0.013(4) 0.013(4) -0.001(3) 0.005(3) 0.002(3)
C32 0.013(4) 0.017(4) 0.020(4) -0.001(3) 0.007(3) -0.002(3)
C10 0.012(4) 0.011(4) 0.018(4) 0.003(3) 0.006(3) -0.003(3)
C30 0.012(4) 0.010(4) 0.019(4) 0.001(3) 0.007(3) 0.002(3)
C21 0.019(4) 0.017(4) 0.019(4) 0.001(3) 0.013(3) -0.005(3)
C40 0.029(4) 0.017(4) 0.022(4) 0.004(3) 0.009(4) 0.006(3)
C31 0.017(4) 0.008(4) 0.016(4) 0.000(3) 0.010(3) -0.001(3)
C5 0.015(4) 0.022(4) 0.019(4) -0.001(4) 0.000(3) -0.009(3)
C14 0.020(4) 0.023(4) 0.020(4) 0.006(4) 0.011(3) 0.004(3)
C6 0.024(4) 0.019(4) 0.017(4) 0.006(3) 0.002(3) -0.004(4)
C42 0.022(4) 0.023(5) 0.030(5) 0.001(4) 0.007(4) -0.004(3)
C23 0.018(4) 0.021(4) 0.023(4) 0.000(3) 0.006(3) 0.001(3)
C25 0.010(3) 0.012(4) 0.017(4) 0.001(3) 0.003(3) 0.000(3)
C15 0.024(4) 0.015(4) 0.017(4) -0.001(3) 0.010(3) 0.002(3)
C41 0.029(5) 0.031(5) 0.033(5) -0.003(4) 0.005(4) -0.004(4)
C27 0.015(4) 0.012(4) 0.014(4) 0.001(3) 0.008(3) 0.001(3)

loop_
_atom_type_symbol
_atom_type_description
_atom_type_scat_dispersion_real
_atom_type_scat_dispersion_imag
_atom_type_scat_source
C C 0.0033 0.0016 'International Tables Vol C Tables 4.2.6.8 and 6.1.1.4'
H H 0.0000 0.0000 'International Tables Vol C Tables 4.2.6.8 and 6.1.1.4'
Br Br -0.2901 2.4595 'International Tables Vol C Tables 4.2.6.8 and 6.1.1.4'

loop_
_exptl_crystal_face_index_h
_exptl_crystal_face_index_k
_exptl_crystal_face_index_l
_exptl_crystal_face_perp_dist
10 -12 -4 0.0744
8 20 1 0.1210
0 34 4 0.1010
-8 22 4 0.0877
0 2 14 0.0250
0 -2 -14 0.0167
0 -1 0 0.0929

loop_
_geom_angle_atom_site_label_1
_geom_angle_atom_site_label_2
_geom_angle_atom_site_label_3
_geom_angle
_geom_angle_site_symmetry_1
_geom_angle_site_symmetry_3
_geom_angle_publ_flag
C37 C38 C39 118.3(6) . . ?
C37 C38 C41 120.8(7) . . ?
C39 C38 C41 120.9(7) . . ?
C38 C37 H37 119.7 . . ?
C36 C37 C38 120.5(7) . . ?
C36 C37 H37 119.7 . . ?
C20 C19 Br4 118.5(6) . . ?
C24 C19 Br4 119.3(6) . . ?
C24 C19 C20 122.2(7) . . ?
H29A C29 H29B 107.8 . . ?
C28 C29 H29A 109.1 . . ?
C28 C29 H29B 109.1 . . ?
C28 C29 C25 112.4(5) . . ?
C25 C29 H29A 109.1 . . ?
C25 C29 H29B 109.1 . . ?
C21 C22 C28 119.5(6) . . ?
C21 C22 C23 117.6(6) . . ?
C23 C22 C28 122.9(6) . . ?
C37 C36 H36 119.2 . . ?
C37 C36 C35 121.6(6) . . ?
C35 C36 H36 119.2 . . ?
C16 C17 H17 119.6 . . ?
C16 C17 C18 120.7(6) . . ?
C18 C17 H17 119.6 . . ?
C3 C4 C25 120.9(6) . . ?
C5 C4 C3 116.9(6) . . ?
C5 C4 C25 122.1(6) . . ?
H33A C33 H33B 107.9 . . ?
C26 C33 H33A 109.3 . . ?
C26 C33 H33B 109.3 . . ?
C26 C33 C25 111.8(5) . . ?
C25 C33 H33A 109.3 . . ?
C25 C33 H33B 109.3 . . ?
C11 C12 H12 120.0 . . ?
C11 C12 C7 119.9(6) . . ?
C7 C12 H12 120.0 . . ?
C38 C39 H39 119.4 . . ?
C40 C39 C38 121.1(6) . . ?
C40 C39 H39 119.4 . . ?
C17 C16 C15 117.9(6) . . ?
C17 C16 C27 122.9(6) . . ?
C15 C16 C27 119.0(6) . . ?
C8 C9 H9 118.7 . . ?
C8 C9 C10 122.5(7) . . ?
C10 C9 H9 118.7 . . ?
C1 C2 H2 120.3 . . ?
C1 C2 C3 119.5(6) . . ?
C3 C2 H2 120.3 . . ?
C36 C35 C40 117.3(6) . . ?
C36 C35 C42 121.4(6) . . ?
C40 C35 C42 121.3(6) . . ?
C12 C11 H11 119.0 . . ?
C12 C11 C10 121.9(6) . . ?
C10 C11 H11 119.0 . . ?
C19 C20 H20 121.6 . . ?
C19 C20 C21 116.8(7) . . ?
C21 C20 H20 121.6 . . ?
C2 C1 Br1 120.3(5) . . ?
C6 C1 Br1 119.0(5) . . ?
C6 C1 C2 120.7(6) . . ?
C19 C24 H24 119.9 . . ?
C19 C24 C23 120.1(7) . . ?
C23 C24 H24 119.9 . . ?
C12 C7 Br2 118.7(5) . . ?
C8 C7 Br2 120.7(5) . . ?
C8 C7 C12 120.5(6) . . ?
C9 C8 H8 120.7 . . ?
C7 C8 C9 118.7(6) . . ?
C7 C8 H8 120.7 . . ?
C18 C13 Br3 119.8(5) . . ?
C18 C13 C14 121.4(6) . . ?
C14 C13 Br3 118.7(5) . . ?
C17 C18 H18 120.1 . . ?
C13 C18 C17 119.7(6) . . ?
C13 C18 H18 120.1 . . ?
C29 C28 C22 110.8(5) . . ?
C29 C28 C30 109.0(5) . . ?
C29 C28 C31 107.5(5) . . ?
C22 C28 C30 109.4(5) . . ?
C22 C28 C31 112.6(5) . . ?
C30 C28 C31 107.4(5) . . ?
C4 C3 H3 119.2 . . ?
C2 C3 C4 121.6(6) . . ?
C2 C3 H3 119.2 . . ?
H34A C34 H34B 108.0 . . ?
C25 C34 H34A 109.4 . . ?
C25 C34 H34B 109.4 . . ?
C27 C34 H34A 109.4 . . ?
C27 C34 H34B 109.4 . . ?
C27 C34 C25 111.1(5) . . ?
C33 C26 C32 108.3(5) . . ?
C33 C26 C31 108.2(5) . . ?
C32 C26 C31 108.4(5) . . ?
C10 C26 C33 109.3(5) . . ?
C10 C26 C32 113.8(5) . . ?
C10 C26 C31 108.7(5) . . ?
C26 C32 H32A 109.3 . . ?
C26 C32 H32B 109.3 . . ?
H32A C32 H32B 108.0 . . ?
C27 C32 C26 111.5(5) . . ?
C27 C32 H32A 109.3 . . ?
C27 C32 H32B 109.3 . . ?
C9 C10 C11 116.4(6) . . ?
C9 C10 C26 123.8(6) . . ?
C11 C10 C26 119.7(6) . . ?
C28 C30 H30A 109.2 . . ?
C28 C30 H30B 109.2 . . ?
H30A C30 H30B 107.9 . . ?
C27 C30 C28 112.2(5) . . ?
C27 C30 H30A 109.2 . . ?
C27 C30 H30B 109.2 . . ?
C22 C21 H21 118.5 . . ?
C20 C21 C22 123.1(7) . . ?
C20 C21 H21 118.5 . . ?
C39 C40 C35 121.1(7) . . ?
C39 C40 H40 119.4 . . ?
C35 C40 H40 119.4 . . ?
C28 C31 H31A 109.2 . . ?
C28 C31 H31B 109.2 . . ?
C26 C31 C28 112.1(5) . . ?
C26 C31 H31A 109.2 . . ?
C26 C31 H31B 109.2 . . ?
H31A C31 H31B 107.9 . . ?
C4 C5 H5 119.1 . . ?
C6 C5 C4 121.9(7) . . ?
C6 C5 H5 119.1 . . ?
C13 C14 H14 121.1 . . ?
C15 C14 C13 117.9(7) . . ?
C15 C14 H14 121.1 . . ?
C1 C6 C5 119.4(7) . . ?
C1 C6 H6 120.3 . . ?
C5 C6 H6 120.3 . . ?
C35 C42 H42A 109.5 . . ?
C35 C42 H42B 109.5 . . ?
C35 C42 H42C 109.5 . . ?
H42A C42 H42B 109.5 . . ?
H42A C42 H42C 109.5 . . ?
H42B C42 H42C 109.5 . . ?
C22 C23 H23 119.9 . . ?
C24 C23 C22 120.2(7) . . ?
C24 C23 H23 119.9 . . ?
C29 C25 C33 107.6(5) . . ?
C29 C25 C34 108.4(5) . . ?
C4 C25 C29 112.1(5) . . ?
C4 C25 C33 111.2(5) . . ?
C4 C25 C34 109.1(5) . . ?
C34 C25 C33 108.4(5) . . ?
C16 C15 H15 118.9 . . ?
C14 C15 C16 122.2(7) . . ?
C14 C15 H15 118.9 . . ?
C38 C41 H41A 109.5 . . ?
C38 C41 H41B 109.5 . . ?
C38 C41 H41C 109.5 . . ?
H41A C41 H41B 109.5 . . ?
H41A C41 H41C 109.5 . . ?
H41B C41 H41C 109.5 . . ?
C16 C27 C34 112.3(5) . . ?
C32 C27 C16 111.5(5) . . ?
C32 C27 C34 109.2(5) . . ?
C32 C27 C30 109.2(6) . . ?
C30 C27 C16 106.9(5) . . ?
C30 C27 C34 107.6(5) . . ?

loop_
_geom_bond_atom_site_label_1
_geom_bond_atom_site_label_2
_geom_bond_distance
_geom_bond_site_symmetry_2
_geom_bond_publ_flag
Br1 C1 1.910(6) . ?
Br2 C7 1.910(6) . ?
Br3 C13 1.911(7) . ?
Br4 C19 1.919(7) . ?
C38 C37 1.390(9) . ?
C38 C39 1.391(9) . ?
C38 C41 1.519(9) . ?
C37 H37 0.9500 . ?
C37 C36 1.383(9) . ?
C19 C20 1.395(10) . ?
C19 C24 1.367(9) . ?
C29 H29A 0.9900 . ?
C29 H29B 0.9900 . ?
C29 C28 1.530(8) . ?
C29 C25 1.543(8) . ?
C22 C28 1.536(8) . ?
C22 C21 1.400(9) . ?
C22 C23 1.403(9) . ?
C36 H36 0.9500 . ?
C36 C35 1.397(9) . ?
C17 H17 0.9500 . ?
C17 C16 1.393(9) . ?
C17 C18 1.398(8) . ?
C4 C3 1.403(9) . ?
C4 C5 1.398(9) . ?
C4 C25 1.531(9) . ?
C33 H33A 0.9900 . ?
C33 H33B 0.9900 . ?
C33 C26 1.540(8) . ?
C33 C25 1.554(8) . ?
C12 H12 0.9500 . ?
C12 C11 1.365(9) . ?
C12 C7 1.394(9) . ?
C39 H39 0.9500 . ?
C39 C40 1.379(9) . ?
C16 C15 1.396(9) . ?
C16 C27 1.544(8) . ?
C9 H9 0.9500 . ?
C9 C8 1.394(9) . ?
C9 C10 1.395(9) . ?
C2 H2 0.9500 . ?
C2 C1 1.381(9) . ?
C2 C3 1.384(9) . ?
C35 C40 1.398(9) . ?
C35 C42 1.513(9) . ?
C11 H11 0.9500 . ?
C11 C10 1.407(9) . ?
C20 H20 0.9500 . ?
C20 C21 1.396(9) . ?
C1 C6 1.376(9) . ?
C24 H24 0.9500 . ?
C24 C23 1.396(9) . ?
C7 C8 1.374(9) . ?
C8 H8 0.9500 . ?
C13 C18 1.371(9) . ?
C13 C14 1.394(9) . ?
C18 H18 0.9500 . ?
C28 C30 1.539(8) . ?
C28 C31 1.550(9) . ?
C3 H3 0.9500 . ?
C34 H34A 0.9900 . ?
C34 H34B 0.9900 . ?
C34 C25 1.551(8) . ?
C34 C27 1.548(8) . ?
C26 C32 1.541(8) . ?
C26 C10 1.517(9) . ?
C26 C31 1.545(8) . ?
C32 H32A 0.9900 . ?
C32 H32B 0.9900 . ?
C32 C27 1.531(9) . ?
C30 H30A 0.9900 . ?
C30 H30B 0.9900 . ?
C30 C27 1.537(9) . ?
C21 H21 0.9500 . ?
C40 H40 0.9500 . ?
C31 H31A 0.9900 . ?
C31 H31B 0.9900 . ?
C5 H5 0.9500 . ?
C5 C6 1.385(9) . ?
C14 H14 0.9500 . ?
C14 C15 1.392(9) . ?
C6 H6 0.9500 . ?
C42 H42A 0.9800 . ?
C42 H42B 0.9800 . ?
C42 H42C 0.9800 . ?
C23 H23 0.9500 . ?
C15 H15 0.9500 . ?
C41 H41A 0.9800 . ?
C41 H41B 0.9800 . ?
C41 H41C 0.9800 . ?

loop_
_geom_torsion_atom_site_label_1
_geom_torsion_atom_site_label_2
_geom_torsion_atom_site_label_3
_geom_torsion_atom_site_label_4
_geom_torsion
_geom_torsion_site_symmetry_1
_geom_torsion_site_symmetry_2
_geom_torsion_site_symmetry_3
_geom_torsion_site_symmetry_4
_geom_torsion_publ_flag
Br1 C1 C6 C5 -177.1(5) . . . . ?
Br2 C7 C8 C9 -177.1(5) . . . . ?
Br3 C13 C18 C17 -177.0(5) . . . . ?
Br3 C13 C14 C15 177.2(5) . . . . ?
Br4 C19 C20 C21 178.1(5) . . . . ?
Br4 C19 C24 C23 -178.3(5) . . . . ?
C38 C37 C36 C35 -0.7(11) . . . . ?
C38 C39 C40 C35 0.4(11) . . . . ?
C37 C38 C39 C40 -1.5(11) . . . . ?
C37 C36 C35 C40 -0.5(11) . . . . ?
C37 C36 C35 C42 178.9(6) . . . . ?
C19 C20 C21 C22 -0.3(10) . . . . ?
C19 C24 C23 C22 0.8(10) . . . . ?
C29 C28 C30 C27 -58.0(7) . . . . ?
C29 C28 C31 C26 58.7(7) . . . . ?
C22 C28 C30 C27 -179.3(6) . . . . ?
C22 C28 C31 C26 -179.0(5) . . . . ?
C36 C35 C40 C39 0.6(10) . . . . ?
C17 C16 C15 C14 1.8(10) . . . . ?
C17 C16 C27 C34 5.3(9) . . . . ?
C17 C16 C27 C32 128.2(7) . . . . ?
C17 C16 C27 C30 -112.6(7) . . . . ?
C4 C5 C6 C1 1.2(11) . . . . ?
C33 C26 C32 C27 59.3(7) . . . . ?
C33 C26 C10 C9 122.6(7) . . . . ?
C33 C26 C10 C11 -58.6(8) . . . . ?
C33 C26 C31 C28 -58.5(7) . . . . ?
C12 C11 C10 C9 2.5(10) . . . . ?
C12 C11 C10 C26 -176.4(6) . . . . ?
C12 C7 C8 C9 0.7(10) . . . . ?
C39 C38 C37 C36 1.6(11) . . . . ?
C16 C17 C18 C13 -0.2(10) . . . . ?
C2 C1 C6 C5 1.0(10) . . . . ?
C11 C12 C7 Br2 177.3(5) . . . . ?
C11 C12 C7 C8 -0.5(10) . . . . ?
C20 C19 C24 C23 1.3(10) . . . . ?
C1 C2 C3 C4 -0.1(10) . . . . ?
C24 C19 C20 C21 -1.6(10) . . . . ?
C7 C12 C11 C10 -1.1(10) . . . . ?
C8 C9 C10 C11 -2.3(10) . . . . ?
C8 C9 C10 C26 176.6(6) . . . . ?
C13 C14 C15 C16 -0.1(11) . . . . ?
C18 C17 C16 C15 -1.6(10) . . . . ?
C18 C17 C16 C27 173.3(6) . . . . ?
C18 C13 C14 C15 -1.8(11) . . . . ?
C28 C29 C25 C4 -177.8(5) . . . . ?
C28 C29 C25 C33 59.7(7) . . . . ?
C28 C29 C25 C34 -57.3(7) . . . . ?
C28 C22 C21 C20 -174.8(6) . . . . ?
C28 C22 C23 C24 174.5(6) . . . . ?
C28 C30 C27 C16 -179.6(5) . . . . ?
C28 C30 C27 C34 59.5(7) . . . . ?
C28 C30 C27 C32 -58.8(7) . . . . ?
C3 C4 C5 C6 -2.7(10) . . . . ?
C3 C4 C25 C29 -172.0(6) . . . . ?
C3 C4 C25 C33 -51.6(8) . . . . ?
C3 C4 C25 C34 67.9(7) . . . . ?
C3 C2 C1 Br1 176.6(5) . . . . ?
C3 C2 C1 C6 -1.5(10) . . . . ?
C26 C33 C25 C29 -58.6(7) . . . . ?
C26 C33 C25 C4 178.3(5) . . . . ?
C26 C33 C25 C34 58.4(7) . . . . ?
C26 C32 C27 C16 176.0(5) . . . . ?
C26 C32 C27 C34 -59.3(7) . . . . ?
C26 C32 C27 C30 58.1(7) . . . . ?
C32 C26 C10 C9 1.5(9) . . . . ?
C32 C26 C10 C11 -179.7(6) . . . . ?
C32 C26 C31 C28 58.7(7) . . . . ?
C10 C9 C8 C7 0.8(10) . . . . ?
C10 C26 C32 C27 -179.0(5) . . . . ?
C10 C26 C31 C28 -177.1(5) . . . . ?
C30 C28 C31 C26 -58.5(7) . . . . ?
C21 C22 C28 C29 -61.4(7) . . . . ?
C21 C22 C28 C30 58.8(7) . . . . ?
C21 C22 C28 C31 178.1(6) . . . . ?
C21 C22 C23 C24 -2.6(10) . . . . ?
C31 C28 C30 C27 58.2(7) . . . . ?
C31 C26 C32 C27 -57.9(7) . . . . ?
C31 C26 C10 C9 -119.5(7) . . . . ?
C31 C26 C10 C11 59.3(8) . . . . ?
C5 C4 C3 C2 2.2(10) . . . . ?
C5 C4 C25 C29 8.2(9) . . . . ?
C5 C4 C25 C33 128.6(6) . . . . ?
C5 C4 C25 C34 -111.9(7) . . . . ?
C14 C13 C18 C17 2.0(11) . . . . ?
C42 C35 C40 C39 -178.7(7) . . . . ?
C23 C22 C28 C29 121.5(7) . . . . ?
C23 C22 C28 C30 -118.3(7) . . . . ?
C23 C22 C28 C31 1.1(9) . . . . ?
C23 C22 C21 C20 2.4(10) . . . . ?
C25 C29 C28 C22 177.0(5) . . . . ?
C25 C29 C28 C30 56.6(7) . . . . ?
C25 C29 C28 C31 -59.5(7) . . . . ?
C25 C4 C3 C2 -177.7(6) . . . . ?
C25 C4 C5 C6 177.1(6) . . . . ?
C25 C33 C26 C32 -58.9(7) . . . . ?
C25 C33 C26 C10 176.6(5) . . . . ?
C25 C33 C26 C31 58.4(7) . . . . ?
C25 C34 C27 C16 -177.4(5) . . . . ?
C25 C34 C27 C32 58.4(7) . . . . ?
C25 C34 C27 C30 -60.0(7) . . . . ?
C15 C16 C27 C34 -179.9(6) . . . . ?
C15 C16 C27 C32 -56.9(8) . . . . ?
C15 C16 C27 C30 62.3(8) . . . . ?
C41 C38 C37 C36 -179.1(7) . . . . ?
C41 C38 C39 C40 179.2(7) . . . . ?
C27 C16 C15 C14 -173.3(6) . . . . ?
C27 C34 C25 C29 59.0(7) . . . . ?
C27 C34 C25 C4 -178.7(5) . . . . ?
C27 C34 C25 C33 -57.5(7) . . . . ?

loop_
_exptl_oxdiff_crystal_face_indexfrac_h
_exptl_oxdiff_crystal_face_indexfrac_k
_exptl_oxdiff_crystal_face_indexfrac_l
_exptl_oxdiff_crystal_face_x
_exptl_oxdiff_crystal_face_y
_exptl_oxdiff_crystal_face_z
9.5162 -12.3857 -3.6731 0.7430 -0.6690 -0.0208
7.7669 20.4849 0.7195 0.3809 -0.3430 -0.8586
-0.1465 34.2157 4.1909 -0.2622 0.2361 -0.9357
-7.9887 21.9488 4.4871 -0.7088 0.6382 -0.3003
-0.0665 1.7482 13.6758 0.6213 0.6900 -0.3714
0.0665 -1.7482 -13.6758 -0.6213 -0.6900 0.3714
-0.0000 -1.0018 0.0001 0.0132 -0.0005 0.0246
